data_4031035
loop_
_publ_author_name
'Ruiz-Olalla, Andrea'
'Retamosa, Mar\'ia de Gracia'
'Coss\'io, Fernando P'

_publ_section_title
;
 Densely Substituted l-Proline Esters as Catalysts for Asymmetric Michael
 Additions of Ketones to Nitroalkenes.
;
_journal_issue 11
_journal_name_full 'The Journal of organic chemistry'
_journal_page_first 5588
_journal_page_last 5599
_journal_paper_doi 10.1021/acs.joc.5b00495
_journal_volume 80
_journal_year 2015
_chemical_absolute_configuration unk
_chemical_compound_source 'synthesis as described'
_chemical_formula_moiety 'C21 H27 N1 O5'
_chemical_formula_sum 'C21 H27 N O5'
_chemical_formula_weight 373.44
_chemical_name_systematic
;
 ?
;
_space_group_IT_number 5
_symmetry_cell_setting monoclinic
_symmetry_Int_Tables_number 5
_symmetry_space_group_name_Hall 'C 2y'
_symmetry_space_group_name_H-M 'C 1 2 1'
_atom_sites_solution_hydrogens geom
_atom_sites_solution_primary direct
_atom_sites_solution_secondary difmap
_audit_creation_date 2014-11-26T12:45:14-00:00
_audit_creation_method 'WinGX routine CIF_UPDATE'
_cell_angle_alpha 90
_cell_angle_beta 110.762(17)
_cell_angle_gamma 90
_cell_formula_units_Z 4
_cell_length_a 22.497(3)
_cell_length_b 5.4370(7)
_cell_length_c 16.731(3)
_cell_measurement_reflns_used 1338
_cell_measurement_temperature 100(2)
_cell_measurement_theta_max 68.94
_cell_measurement_theta_min 2.778
_cell_measurement_wavelength 1.54184
_cell_volume 1913.6(5)
_computing_cell_refinement 'CrysAlis Pro (Oxford Diffraction Ltd., 2011)'
_computing_data_collection 'CrysAlis Pro (Oxford Diffraction Ltd., 2011)'
_computing_data_reduction 'CrysAlis Pro (Oxford Diffraction Ltd., 2011)'
_computing_molecular_graphics 'Diamond v.3.2f (Crystal Impact GbR, 2008)'
_computing_publication_material 'WinGX publication routines (Farrugia, 1999)'
_computing_structure_refinement 'SHELXL-97 (Sheldrick, 2008)'
_computing_structure_solution 'OLEX2 (Dolomanov et al, 2009)'
_diffrn_ambient_temperature 100(2)
_diffrn_detector 'CCD plate'
_diffrn_detector_area_resol_mean 5.2012
_diffrn_detector_type Atlas
_diffrn_measured_fraction_theta_full 0.963
_diffrn_measured_fraction_theta_max 0.963
_diffrn_measurement_details
;
  1 omega  -19.00   31.00   1.0000   20.0000
omega____ theta____ kappa____ phi______ frames
    -      -40.2006   57.0000  -30.0000 50

  2 omega  -57.00   32.00   1.0000   20.0000
omega____ theta____ kappa____ phi______ frames
    -      -40.2006   57.0000 -120.0000 89

  3 omega   15.00  108.00   1.0000   20.0000
omega____ theta____ kappa____ phi______ frames
    -       40.2006   57.0000    0.0000 93

  4 omega   24.00  114.00   1.0000   20.0000
omega____ theta____ kappa____ phi______ frames
    -       40.2006   57.0000   90.0000 90

  5 omega -114.00  -38.00   1.0000   60.0000
omega____ theta____ kappa____ phi______ frames
    -      -83.0000   68.0000  -41.0874 76

  6 omega -114.00  -50.00   1.0000   60.0000
omega____ theta____ kappa____ phi______ frames
    -      -83.0000   69.0000   38.6188 64

  7 omega  -52.00  -26.00   1.0000   60.0000
omega____ theta____ kappa____ phi______ frames
    -      -83.0000   70.0000  -97.7670 26

  8 omega -115.00  -66.00   1.0000   60.0000
omega____ theta____ kappa____ phi______ frames
    -      -83.0000   69.0000 -149.3120 49

  9 omega -108.00  -46.00   1.0000   60.0000
omega____ theta____ kappa____ phi______ frames
    -      -83.0000   65.0000  144.7986 62

 10 omega  -99.00  -55.00   1.0000   60.0000
omega____ theta____ kappa____ phi______ frames
    -      -83.0000   69.0000   76.4216 44

 11 omega -115.00  -83.00   1.0000   60.0000
omega____ theta____ kappa____ phi______ frames
    -      -83.0000   69.0000  -64.8411 32

 12 omega -114.00  -60.00   1.0000   60.0000
omega____ theta____ kappa____ phi______ frames
    -      -83.0000   70.0000  -97.7670 54

 13 omega   81.00  120.00   1.0000   60.0000
omega____ theta____ kappa____ phi______ frames
    -      113.0000   69.0000  142.1595 39

 14 omega  120.00  150.00   1.0000   60.0000
omega____ theta____ kappa____ phi______ frames
    -      113.0000   61.0000   30.0000 30

 15 omega   83.00  113.00   1.0000   60.0000
omega____ theta____ kappa____ phi______ frames
    -      113.0000   59.0000  148.0616 30

 16 omega   94.00  144.00   1.0000   60.0000
omega____ theta____ kappa____ phi______ frames
    -      113.0000   56.0000   98.1039 50

 17 omega   83.00  132.00   1.0000   60.0000
omega____ theta____ kappa____ phi______ frames
    -      113.0000   61.0000  -60.0000 49

 18 omega   83.00  116.00   1.0000   60.0000
omega____ theta____ kappa____ phi______ frames
    -      113.0000   66.0000   82.5202 33

 19 omega   83.00  141.00   1.0000   60.0000
omega____ theta____ kappa____ phi______ frames
    -      113.0000   61.0000    0.0000 58

 20 omega   84.00  154.00   1.0000   60.0000
omega____ theta____ kappa____ phi______ frames
    -      113.0000   60.0000  -36.2705 70

 21 omega   85.00  128.00   1.0000   60.0000
omega____ theta____ kappa____ phi______ frames
    -      113.0000   61.0000  -90.0000 43

 22 omega   91.00  138.00   1.0000   60.0000
omega____ theta____ kappa____ phi______ frames
    -      113.0000   61.0000  120.0000 47

 23 omega   81.00  151.00   1.0000   60.0000
omega____ theta____ kappa____ phi______ frames
    -      113.0000   68.0000 -170.4103 70

 24 omega   85.00  128.00   1.0000   60.0000
omega____ theta____ kappa____ phi______ frames
    -      113.0000   61.0000 -120.0000 43

 25 omega   84.00  121.00   1.0000   60.0000
omega____ theta____ kappa____ phi______ frames
    -      113.0000   61.0000 -180.0000 37

 26 omega   86.00  118.00   1.0000   60.0000
omega____ theta____ kappa____ phi______ frames
    -      113.0000   61.0000   30.0000 32

 27 omega   84.00  140.00   1.0000   60.0000
omega____ theta____ kappa____ phi______ frames
    -      113.0000   53.0000   61.9496 56

 28 omega   97.00  128.00   1.0000   60.0000
omega____ theta____ kappa____ phi______ frames
    -      113.0000   61.0000 -150.0000 31

 29 omega   93.00  125.00   1.0000   60.0000
omega____ theta____ kappa____ phi______ frames
    -      113.0000   61.0000   60.0000 32

 30 omega   84.00  115.00   1.0000   60.0000
omega____ theta____ kappa____ phi______ frames
    -      113.0000   54.0000   22.0610 31

;
_diffrn_measurement_device '\k-geometry diffractometer'
_diffrn_measurement_device_type 'Agilent SuperNova'
_diffrn_measurement_method '\w scans'
_diffrn_orient_matrix_UB_11 -0.036858
_diffrn_orient_matrix_UB_12 0.0812874
_diffrn_orient_matrix_UB_13 -0.0926239
_diffrn_orient_matrix_UB_21 0.0013941
_diffrn_orient_matrix_UB_22 -0.2663756
_diffrn_orient_matrix_UB_23 -0.0309176
_diffrn_orient_matrix_UB_31 -0.0632402
_diffrn_orient_matrix_UB_32 -0.0527256
_diffrn_orient_matrix_UB_33 0.012841
_diffrn_radiation_monochromator 'Multilayer optics'
_diffrn_radiation_probe x-ray
_diffrn_radiation_source 'Nova (Cu) X-ray micro-source'
_diffrn_radiation_type CuK\a
_diffrn_radiation_wavelength 1.54184
_diffrn_reflns_av_R_equivalents 0.0851
_diffrn_reflns_av_unetI/netI 0.1131
_diffrn_reflns_limit_h_max 23
_diffrn_reflns_limit_h_min -24
_diffrn_reflns_limit_k_max 6
_diffrn_reflns_limit_k_min -6
_diffrn_reflns_limit_l_max 18
_diffrn_reflns_limit_l_min -19
_diffrn_reflns_number 7354
_diffrn_reflns_theta_full 64.91
_diffrn_reflns_theta_max 64.91
_diffrn_reflns_theta_min 2.82
_diffrn_source_current 0.8
_diffrn_source_power 0.04
_diffrn_source_voltage 50
_exptl_absorpt_coefficient_mu 0.752
_exptl_absorpt_correction_T_max 0.978
_exptl_absorpt_correction_T_min 0.868
_exptl_absorpt_correction_type analytical
_exptl_absorpt_process_details
;
        CrysAlisPro, Agilent Technologies,
        Version 1.171.36.24 (release 03-12-2012 CrysAlis171 .NET)
        (compiled Dec  3 2012,18:21:49)
Analytical numeric absorption correction using a multifaceted crystal
                        model based on expressions derived by R.C. Clark & J.S.
        (Clark, R. C. & Reid, J. S. (1995). Acta Cryst. A51, 887-897)
;
_exptl_crystal_colour colourless
_exptl_crystal_density_diffrn 1.296
_exptl_crystal_density_method 'not measured'
_exptl_crystal_description needle
_exptl_crystal_F_000 800
_exptl_crystal_size_max 0.4045
_exptl_crystal_size_mid 0.0451
_exptl_crystal_size_min 0.0331
_refine_diff_density_max 0.281
_refine_diff_density_min -0.258
_refine_diff_density_rms 0.059
_refine_ls_abs_structure_details 'Flack H D (1983), Acta Cryst. A39, 876-881'
_refine_ls_abs_structure_Flack 0.7(5)
_refine_ls_extinction_method none
_refine_ls_goodness_of_fit_ref 0.998
_refine_ls_hydrogen_treatment noref
_refine_ls_matrix_type full
_refine_ls_number_parameters 303
_refine_ls_number_reflns 2992
_refine_ls_number_restraints 61
_refine_ls_restrained_S_all 0.999
_refine_ls_R_factor_all 0.0924
_refine_ls_R_factor_gt 0.0658
_refine_ls_shift/su_max 0
_refine_ls_shift/su_mean 0
_refine_ls_structure_factor_coef Fsqd
_refine_ls_weighting_details 'calc w=1/[\s^2^(Fo^2^)+(0.0562P)^2^+0.0000P] where P=(Fo^2^+2Fc^2^)/3'
_refine_ls_weighting_scheme calc
_refine_ls_wR_factor_gt 0.1475
_refine_ls_wR_factor_ref 0.1674
_reflns_number_gt 2171
_reflns_number_total 2992
_reflns_threshold_expression >2\s(I)
_cod_data_source_file jo5b00495_si_001.cif
_cod_data_source_block a2014485_graci1
_cod_depositor_comments 'Adding full bibliography for 4031035.cif.'
_cod_database_code 4031035

loop_
_symmetry_equiv_pos_as_xyz
'x, y, z'
'-x, y, -z'
'x+1/2, y+1/2, z'
'-x+1/2, y+1/2, -z'

loop_
_atom_site_label
_atom_site_type_symbol
_atom_site_fract_x
_atom_site_fract_y
_atom_site_fract_z
_atom_site_U_iso_or_equiv
_atom_site_adp_type
_atom_site_occupancy
_atom_site_symmetry_multiplicity
_atom_site_calc_flag
_atom_site_refinement_flags
_atom_site_disorder_assembly
_atom_site_disorder_group
O1 O -0.16392(15) 0.7725(7) 0.1402(2) 0.0393(8) Uani 1 1 d . . .
O2 O 0.00887(17) 0.4281(7) 0.3251(2) 0.0440(9) Uani 1 1 d . . .
O4 O 0.25784(16) 1.1110(7) 0.2439(2) 0.0398(9) Uani 1 1 d . A .
H4 H 0.2846 1.1284 0.2197 0.06 Uiso 1 1 calc R . .
O5 O 0.36539(16) 0.7797(8) 0.2737(2) 0.0456(9) Uani 1 1 d . A .
C1 C -0.1423(2) 0.9547(9) 0.1173(3) 0.0310(11) Uani 1 1 d . . .
C2 C -0.1819(2) 1.1475(10) 0.0606(3) 0.0339(11) Uani 1 1 d . . .
H2A H -0.1714 1.3095 0.0891 0.041 Uiso 1 1 calc R . .
H2B H -0.2273 1.1135 0.0497 0.041 Uiso 1 1 calc R . .
C3 C -0.1708(2) 1.1554(10) -0.0237(3) 0.0328(10) Uani 1 1 d . . .
H3A H -0.1955 1.2925 -0.059 0.039 Uiso 1 1 calc R . .
H3B H -0.1859 1.0001 -0.0553 0.039 Uiso 1 1 calc R . .
C4 C -0.1005(2) 1.1905(10) -0.0091(3) 0.0346(11) Uani 1 1 d . . .
H4A H -0.0866 1.3549 0.016 0.042 Uiso 1 1 calc R . .
H4B H -0.0939 1.1819 -0.0645 0.042 Uiso 1 1 calc R . .
C5 C -0.0606(2) 0.9926(10) 0.0509(3) 0.0352(11) Uani 1 1 d . . .
H5A H -0.0151 1.0234 0.0613 0.042 Uiso 1 1 calc R . .
H5B H -0.0717 0.8301 0.0229 0.042 Uiso 1 1 calc R . .
C6 C -0.0706(2) 0.9858(9) 0.1370(3) 0.0294(10) Uani 1 1 d . . .
H6 H -0.0578 1.1497 0.165 0.035 Uiso 1 1 calc R . .
C7 C -0.0297(2) 0.7885(10) 0.1982(3) 0.0302(10) Uani 1 1 d . A .
H7 H -0.0458 0.6233 0.1738 0.036 Uiso 1 1 calc R . .
C8 C -0.0386(2) 0.8113(10) 0.2838(3) 0.0350(11) Uani 1 1 d . . .
H8BC H -0.0208 0.971 0.3098 0.042 Uiso 0.47(2) 1 calc PR A 2
H8BD H -0.0847 0.813 0.2736 0.042 Uiso 0.47(2) 1 calc PR A 2
C9 C 0.0400(2) 0.8072(9) 0.2069(3) 0.0312(11) Uani 1 1 d . . .
C10 C 0.0692(2) 0.6286(9) 0.1750(3) 0.0327(11) Uani 1 1 d . A .
H10 H 0.0452 0.4908 0.1461 0.039 Uiso 1 1 calc R . .
C11 C 0.1330(2) 0.6455(10) 0.1844(3) 0.0349(11) Uani 1 1 d . . .
H11 H 0.1521 0.5188 0.1626 0.042 Uiso 1 1 calc R A .
C12 C 0.1688(2) 0.8461(8) 0.2252(3) 0.0286(10) Uani 1 1 d . A .
C13 C 0.1398(2) 1.0287(9) 0.2561(3) 0.0339(11) Uani 1 1 d . . .
H13 H 0.1637 1.1685 0.2835 0.041 Uiso 1 1 calc R A .
C14 C 0.0763(2) 1.0112(10) 0.2480(3) 0.0343(11) Uani 1 1 d . A .
H14 H 0.0574 1.1374 0.2703 0.041 Uiso 1 1 calc R . .
C15 C 0.2392(2) 0.8600(9) 0.2397(3) 0.0316(11) Uani 1 1 d . . .
H15 H 0.2467 0.7808 0.1902 0.038 Uiso 1 1 calc R A .
C16 C 0.2782(2) 0.7233(10) 0.3215(3) 0.0356(12) Uani 1 1 d . A .
H16 H 0.2631 0.5489 0.3137 0.043 Uiso 1 1 calc R . .
C17 C 0.3482(2) 0.7175(10) 0.3312(3) 0.0373(12) Uani 1 1 d . . .
C21 C 0.2697(3) 0.8136(13) 0.4014(3) 0.0484(15) Uani 1 1 d . . .
H21A H 0.2244 0.8017 0.3957 0.058 Uiso 0.5 1 calc PR A 1
H21B H 0.283 0.9878 0.4119 0.058 Uiso 0.5 1 calc PR A 1
O3B O 0.0371(8) 0.739(2) 0.4177(6) 0.071(5) Uani 0.53(2) 1 d PU A 1
N1B N 0.0078(8) 0.651(3) 0.3472(10) 0.038(4) Uani 0.53(2) 1 d PU A 1
C18B C 0.3906(7) 0.570(3) 0.4103(10) 0.033(3) Uani 0.5 1 d PU A 1
H18A H 0.3782 0.3942 0.4032 0.04 Uiso 0.5 1 calc PR A 1
H18B H 0.4356 0.582 0.415 0.04 Uiso 0.5 1 calc PR A 1
C19B C 0.3837(11) 0.664(4) 0.4875(15) 0.051(6) Uani 0.5 1 d PU A 1
H19A H 0.3973 0.8387 0.4957 0.062 Uiso 0.5 1 calc PR A 1
H19B H 0.411 0.5695 0.5375 0.062 Uiso 0.5 1 calc PR A 1
C20B C 0.3132(14) 0.643(4) 0.4803(19) 0.052(7) Uani 0.5 1 d PU A 1
H20A H 0.3086 0.6985 0.5343 0.063 Uiso 0.5 1 calc PR A 1
H20B H 0.2991 0.4698 0.4703 0.063 Uiso 0.5 1 calc PR A 1
O3A O -0.0018(8) 0.645(3) 0.4205(6) 0.063(5) Uani 0.47(2) 1 d PU A 2
N1A N -0.0077(8) 0.608(3) 0.3470(11) 0.035(4) Uani 0.47(2) 1 d PU A 2
C18A C 0.3957(8) 0.658(3) 0.4189(10) 0.036(4) Uani 0.5 1 d PU A 2
H18C H 0.4004 0.4772 0.4241 0.043 Uiso 0.5 1 calc PR A 2
H18D H 0.4374 0.7272 0.4232 0.043 Uiso 0.5 1 calc PR A 2
C19A C 0.3795(10) 0.751(3) 0.4918(13) 0.034(4) Uani 0.5 1 d PU A 2
H19C H 0.4073 0.6679 0.5446 0.041 Uiso 0.5 1 calc PR A 2
H19D H 0.3889 0.9288 0.4985 0.041 Uiso 0.5 1 calc PR A 2
C20A C 0.3130(11) 0.712(3) 0.4834(16) 0.027(4) Uani 0.5 1 d PU A 2
H20C H 0.3049 0.7931 0.5315 0.032 Uiso 0.5 1 calc PR A 2
H20D H 0.3049 0.5337 0.486 0.032 Uiso 0.5 1 calc PR A 2
H8AA H -0.034(4) 1.00(2) 0.305(5) 0.032 Uiso 0.53(2) 1 d P A 1
H8AB H -0.085(4) 0.745(18) 0.278(5) 0.032 Uiso 0.53(2) 1 d P A 1
H21C H 0.277(4) 1.02(2) 0.393(6) 0.032 Uiso 0.5 1 d P B 2
H21D H 0.231(5) 0.79(2) 0.396(6) 0.032 Uiso 0.5 1 d P C 2

loop_
_atom_site_aniso_label
_atom_site_aniso_U_11
_atom_site_aniso_U_22
_atom_site_aniso_U_33
_atom_site_aniso_U_23
_atom_site_aniso_U_13
_atom_site_aniso_U_12
O1 0.0242(18) 0.042(2) 0.0494(19) 0.0040(16) 0.0101(15) -0.0036(16)
O2 0.036(2) 0.041(2) 0.058(2) 0.0027(17) 0.0197(18) 0.0072(17)
O4 0.0232(19) 0.043(2) 0.056(2) 0.0020(17) 0.0181(16) 0.0011(15)
O5 0.0228(18) 0.070(3) 0.0451(19) 0.0066(19) 0.0137(16) 0.0066(19)
C1 0.022(2) 0.037(3) 0.031(2) 0.001(2) 0.006(2) 0.001(2)
C2 0.012(2) 0.046(3) 0.043(2) 0.001(2) 0.009(2) 0.003(2)
C3 0.014(2) 0.042(3) 0.039(2) -0.001(2) 0.005(2) 0.004(2)
C4 0.018(2) 0.045(3) 0.041(2) 0.007(2) 0.011(2) 0.005(2)
C5 0.016(2) 0.044(3) 0.046(3) 0.006(2) 0.011(2) 0.004(2)
C6 0.015(2) 0.032(2) 0.042(2) 0.003(2) 0.0101(19) -0.0008(19)
C7 0.011(2) 0.036(2) 0.043(2) 0.001(2) 0.0100(19) 0.002(2)
C8 0.021(3) 0.039(3) 0.041(3) 0.005(2) 0.006(2) 0.008(2)
C9 0.021(2) 0.036(3) 0.034(2) 0.0000(19) 0.007(2) 0.003(2)
C10 0.021(3) 0.036(3) 0.037(2) -0.004(2) 0.004(2) -0.002(2)
C11 0.022(3) 0.048(3) 0.036(2) -0.005(2) 0.011(2) 0.007(2)
C12 0.019(2) 0.031(2) 0.031(2) -0.0008(18) 0.0040(19) 0.0028(19)
C13 0.016(2) 0.040(3) 0.040(2) -0.005(2) 0.002(2) -0.002(2)
C14 0.020(2) 0.038(3) 0.044(3) -0.004(2) 0.010(2) 0.003(2)
C15 0.018(2) 0.037(3) 0.039(2) 0.000(2) 0.008(2) 0.004(2)
C16 0.013(2) 0.049(3) 0.041(2) 0.007(2) 0.004(2) -0.001(2)
C17 0.021(3) 0.056(3) 0.034(2) 0.004(2) 0.009(2) 0.006(2)
C21 0.031(3) 0.071(5) 0.044(3) 0.009(3) 0.014(3) 0.003(3)
O3B 0.087(9) 0.061(6) 0.045(4) -0.005(4) -0.003(4) 0.009(5)
N1B 0.036(6) 0.035(5) 0.042(5) 0.005(4) 0.014(4) -0.001(4)
C18B 0.011(5) 0.042(7) 0.041(6) -0.005(5) 0.001(4) 0.003(5)
C19B 0.032(7) 0.067(10) 0.048(8) 0.000(8) 0.006(5) 0.002(8)
C20B 0.042(9) 0.070(11) 0.046(8) 0.003(8) 0.018(6) -0.005(8)
O3A 0.077(9) 0.075(7) 0.038(5) -0.001(4) 0.021(5) 0.027(6)
N1A 0.032(6) 0.038(6) 0.037(5) 0.001(4) 0.016(4) 0.002(4)
C18A 0.029(5) 0.038(6) 0.037(5) 0.006(4) 0.007(4) 0.005(4)
C19A 0.024(6) 0.038(6) 0.032(6) 0.001(6) -0.001(4) 0.007(6)
C20A 0.020(6) 0.024(6) 0.034(6) 0.004(5) 0.006(5) 0.011(5)

loop_
_atom_type_symbol
_atom_type_description
_atom_type_scat_dispersion_real
_atom_type_scat_dispersion_imag
_atom_type_scat_source
C C 0.0181 0.0091 'International Tables Vol C Tables 4.2.6.8 and 6.1.1.4'
H H 0 0 'International Tables Vol C Tables 4.2.6.8 and 6.1.1.4'
N N 0.0311 0.018 'International Tables Vol C Tables 4.2.6.8 and 6.1.1.4'
O O 0.0492 0.0322 'International Tables Vol C Tables 4.2.6.8 and 6.1.1.4'

loop_
_exptl_crystal_face_index_h
_exptl_crystal_face_index_k
_exptl_crystal_face_index_l
_exptl_crystal_face_perp_dist
14 0 -5 0.0167
1 3 1 0.1988
-3 0 -9 0.0197
1 0 10 0.0148
3 -3 -2 0.1934
-14 0 5 0.01

loop_
_geom_angle_atom_site_label_1
_geom_angle_atom_site_label_2
_geom_angle_atom_site_label_3
_geom_angle
N1A O2 N1B 19.1(11)
C15 O4 H4 109.5
O1 C1 C2 123.9(4)
O1 C1 C6 121.7(4)
C2 C1 C6 114.0(4)
C1 C2 C3 110.9(4)
C1 C2 H2A 109.5
C3 C2 H2A 109.5
C1 C2 H2B 109.5
C3 C2 H2B 109.5
H2A C2 H2B 108.1
C2 C3 C4 110.9(4)
C2 C3 H3A 109.5
C4 C3 H3A 109.5
C2 C3 H3B 109.5
C4 C3 H3B 109.5
H3A C3 H3B 108
C3 C4 C5 110.6(4)
C3 C4 H4A 109.5
C5 C4 H4A 109.5
C3 C4 H4B 109.5
C5 C4 H4B 109.5
H4A C4 H4B 108.1
C4 C5 C6 112.7(4)
C4 C5 H5A 109
C6 C5 H5A 109
C4 C5 H5B 109
C6 C5 H5B 109
H5A C5 H5B 107.8
C5 C6 C1 107.0(4)
C5 C6 C7 112.9(4)
C1 C6 C7 113.5(4)
C5 C6 H6 107.7
C1 C6 H6 107.7
C7 C6 H6 107.7
C8 C7 C9 112.3(4)
C8 C7 C6 108.8(4)
C9 C7 C6 111.5(4)
C8 C7 H7 108
C9 C7 H7 108
C6 C7 H7 108
N1B C8 N1A 16.0(9)
N1B C8 C7 109.5(8)
N1A C8 C7 114.6(8)
N1B C8 H8BC 97.4
N1A C8 H8BC 108.6
C7 C8 H8BC 108.6
N1B C8 H8BD 123.9
N1A C8 H8BD 108.6
C7 C8 H8BD 108.6
H8BC C8 H8BD 107.6
N1B C8 H8AA 111(5)
N1A C8 H8AA 119(5)
C7 C8 H8AA 111(5)
H8BC C8 H8AA 16.7
H8BD C8 H8AA 91.5
N1B C8 H8AB 106(5)
N1A C8 H8AB 90(5)
C7 C8 H8AB 110(4)
H8BC C8 H8AB 123.9
H8BD C8 H8AB 20.5
H8AA C8 H8AB 109(7)
C10 C9 C14 118.1(4)
C10 C9 C7 122.0(4)
C14 C9 C7 119.9(4)
C9 C10 C11 121.6(5)
C9 C10 H10 119.2
C11 C10 H10 119.2
C12 C11 C10 120.4(5)
C12 C11 H11 119.8
C10 C11 H11 119.8
C11 C12 C13 118.6(4)
C11 C12 C15 120.7(4)
C13 C12 C15 120.6(4)
C12 C13 C14 121.3(4)
C12 C13 H13 119.4
C14 C13 H13 119.4
C13 C14 C9 120.1(5)
C13 C14 H14 120
C9 C14 H14 120
O4 C15 C12 109.2(4)
O4 C15 C16 110.8(4)
C12 C15 C16 110.7(4)
O4 C15 H15 108.7
C12 C15 H15 108.7
C16 C15 H15 108.7
C21 C16 C17 111.4(4)
C21 C16 C15 115.1(4)
C17 C16 C15 110.4(4)
C21 C16 H16 106.4
C17 C16 H16 106.4
C15 C16 H16 106.4
O5 C17 C18A 121.2(8)
O5 C17 C16 121.4(4)
C18A C17 C16 117.1(8)
O5 C17 C18B 123.4(8)
C18A C17 C18B 18.8(6)
C16 C17 C18B 113.6(7)
C20A C21 C16 117.0(11)
C20A C21 C20B 12.9(14)
C16 C21 C20B 107.9(12)
C20A C21 H21A 112.5
C16 C21 H21A 110.1
C20B C21 H21A 110.1
C20A C21 H21B 97.8
C16 C21 H21B 110.1
C20B C21 H21B 110.1
H21A C21 H21B 108.4
C20A C21 H21C 114(5)
C16 C21 H21C 98(5)
C20B C21 H21C 126(5)
H21A C21 H21C 103.5
H21B C21 H21C 16.5
C20A C21 H21D 110(7)
C16 C21 H21D 108(7)
C20B C21 H21D 106(7)
H21A C21 H21D 6.1
H21B C21 H21D 114.6
H21C C21 H21D 110(9)
O3B N1B O2 126.4(13)
O3B N1B C8 117.5(13)
O2 N1B C8 115.8(12)
C19B C18B C17 110.4(13)
C19B C18B H18A 109.6
C17 C18B H18A 109.6
C19B C18B H18B 109.6
C17 C18B H18B 109.6
H18A C18B H18B 108.1
C18B C19B C20B 109.5(18)
C18B C19B H19A 109.8
C20B C19B H19A 109.8
C18B C19B H19B 109.8
C20B C19B H19B 109.8
H19A C19B H19B 108.2
C19B C20B C21 109(2)
C19B C20B H20A 109.9
C21 C20B H20A 109.9
C19B C20B H20B 109.9
C21 C20B H20B 109.9
H20A C20B H20B 108.3
O2 N1A O3A 122.2(16)
O2 N1A C8 121.2(14)
O3A N1A C8 116.6(14)
C19A C18A C17 115.6(13)
C19A C18A H18C 108.4
C17 C18A H18C 108.4
C19A C18A H18D 108.4
C17 C18A H18D 108.4
H18C C18A H18D 107.4
C20A C19A C18A 114.3(16)
C20A C19A H19C 108.7
C18A C19A H19C 108.7
C20A C19A H19D 108.7
C18A C19A H19D 108.7
H19C C19A H19D 107.6
C19A C20A C21 110.5(19)
C19A C20A H20C 109.6
C21 C20A H20C 109.6
C19A C20A H20D 109.6
C21 C20A H20D 109.6
H20C C20A H20D 108.1

loop_
_geom_bond_atom_site_label_1
_geom_bond_atom_site_label_2
_geom_bond_distance
O1 C1 1.224(6)
O2 N1A 1.152(18)
O2 N1B 1.270(17)
O4 C15 1.422(6)
O4 H4 0.84
O5 C17 1.205(6)
C1 C2 1.482(7)
C1 C6 1.537(6)
C2 C3 1.517(6)
C2 H2A 0.99
C2 H2B 0.99
C3 C4 1.524(6)
C3 H3A 0.99
C3 H3B 0.99
C4 C5 1.527(6)
C4 H4A 0.99
C4 H4B 0.99
C5 C6 1.535(7)
C5 H5A 0.99
C5 H5B 0.99
C6 C7 1.542(6)
C6 H6 1
C7 C8 1.518(7)
C7 C9 1.527(6)
C7 H7 1
C8 N1B 1.479(15)
C8 N1A 1.517(18)
C8 H8BC 0.99
C8 H8BD 0.99
C8 H8AA 1.06(11)
C8 H8AB 1.08(10)
C9 C10 1.381(7)
C9 C14 1.405(7)
C10 C11 1.390(7)
C10 H10 0.95
C11 C12 1.384(7)
C11 H11 0.95
C12 C13 1.385(6)
C12 C15 1.516(6)
C13 C14 1.389(7)
C13 H13 0.95
C14 H14 0.95
C15 C16 1.531(6)
C15 H15 1
C16 C21 1.500(8)
C16 C17 1.525(7)
C16 H16 1
C17 C18A 1.512(16)
C17 C18B 1.553(16)
C21 C20A 1.48(2)
C21 C20B 1.63(3)
C21 H21A 0.99
C21 H21B 0.99
C21 H21C 1.12(11)
C21 H21D 0.86(10)
O3B N1B 1.227(18)
C18B C19B 1.45(3)
C18B H18A 0.99
C18B H18B 0.99
C19B C20B 1.55(4)
C19B H19A 0.99
C19B H19B 0.99
C20B H20A 0.99
C20B H20B 0.99
O3A N1A 1.21(2)
C18A C19A 1.48(3)
C18A H18C 0.99
C18A H18D 0.99
C19A C20A 1.47(3)
C19A H19C 0.99
C19A H19D 0.99
C20A H20C 0.99
C20A H20D 0.99

loop_
_geom_torsion_atom_site_label_1
_geom_torsion_atom_site_label_2
_geom_torsion_atom_site_label_3
_geom_torsion_atom_site_label_4
_geom_torsion
O1 C1 C2 C3 -115.2(5)
C6 C1 C2 C3 57.8(5)
C1 C2 C3 C4 -55.4(6)
C2 C3 C4 C5 54.7(6)
C3 C4 C5 C6 -56.5(5)
C4 C5 C6 C1 55.1(5)
C4 C5 C6 C7 -179.3(4)
O1 C1 C6 C5 116.8(5)
C2 C1 C6 C5 -56.4(5)
O1 C1 C6 C7 -8.5(6)
C2 C1 C6 C7 178.3(4)
C5 C6 C7 C8 175.1(4)
C1 C6 C7 C8 -62.9(5)
C5 C6 C7 C9 50.7(5)
C1 C6 C7 C9 172.7(4)
C9 C7 C8 N1B -47.1(9)
C6 C7 C8 N1B -171.0(8)
C9 C7 C8 N1A -63.4(10)
C6 C7 C8 N1A 172.6(9)
C8 C7 C9 C10 125.8(5)
C6 C7 C9 C10 -111.7(5)
C8 C7 C9 C14 -54.3(6)
C6 C7 C9 C14 68.1(5)
C14 C9 C10 C11 1.2(7)
C7 C9 C10 C11 -179.0(4)
C9 C10 C11 C12 -0.9(7)
C10 C11 C12 C13 -0.2(7)
C10 C11 C12 C15 176.9(4)
C11 C12 C13 C14 1.0(7)
C15 C12 C13 C14 -176.0(5)
C12 C13 C14 C9 -0.8(7)
C10 C9 C14 C13 -0.3(7)
C7 C9 C14 C13 179.9(4)
C11 C12 C15 O4 152.9(4)
C13 C12 C15 O4 -30.2(6)
C11 C12 C15 C16 -84.8(5)
C13 C12 C15 C16 92.2(5)
O4 C15 C16 C21 63.3(6)
C12 C15 C16 C21 -58.1(6)
O4 C15 C16 C17 -63.9(5)
C12 C15 C16 C17 174.7(4)
C21 C16 C17 O5 -139.9(6)
C15 C16 C17 O5 -10.7(7)
C21 C16 C17 C18A 33.4(9)
C15 C16 C17 C18A 162.6(8)
C21 C16 C17 C18B 53.9(9)
C15 C16 C17 C18B -176.9(7)
C17 C16 C21 C20A -44.8(12)
C15 C16 C21 C20A -171.5(11)
C17 C16 C21 C20B -54.7(12)
C15 C16 C21 C20B 178.6(11)
N1A O2 N1B O3B 100(5)
N1A O2 N1B C8 -73(4)
N1A C8 N1B O3B -114(5)
C7 C8 N1B O3B 133.8(13)
N1A C8 N1B O2 60(4)
C7 C8 N1B O2 -52.3(15)
O5 C17 C18B C19B 138.5(13)
C18A C17 C18B C19B 49(4)
C16 C17 C18B C19B -55.7(15)
C17 C18B C19B C20B 60(2)
C18B C19B C20B C21 -63(2)
C20A C21 C20B C19B -77(9)
C16 C21 C20B C19B 59.5(18)
N1B O2 N1A O3A -102(5)
N1B O2 N1A C8 79(5)
N1B C8 N1A O2 -90(5)
C7 C8 N1A O2 -15(2)
N1B C8 N1A O3A 90(5)
C7 C8 N1A O3A 164.8(12)
O5 C17 C18A C19A 138.9(12)
C16 C17 C18A C19A -34.4(16)
C18B C17 C18A C19A -118(5)
C17 C18A C19A C20A 44(2)
C18A C19A C20A C21 -53.4(19)
C16 C21 C20A C19A 55.3(16)
C20B C21 C20A C19A 102(10)
